data_2229579
loop_
_publ_author_name
'Dong, Su-Lan'
'Cheng, Xiao-Chun'

_publ_section_title
;
 Methyl 1-(2,6-difluorobenzyl)-1<i>H</i>-1,2,3-triazole-4-carboxylate
;
_journal_coeditor_code BQ2275
_journal_issue 4
_journal_name_full 'Acta Crystallographica Section E'
_journal_page_first o769
_journal_paper_doi 10.1107/S1600536811006684
_journal_volume 67
_journal_year 2011
_chemical_formula_iupac 'C11 H9 F2 N3 O2'
_chemical_formula_moiety 'C11 H9 F2 N3 O2'
_chemical_formula_sum 'C11 H9 F2 N3 O2'
_chemical_formula_weight 253.21
_chemical_name_systematic
;
Methyl 1-(2,6-difluorobenzyl)-1<i>H</i>-1,2,3-triazole-4-carboxylate
;
_space_group_IT_number 4
_symmetry_cell_setting monoclinic
_symmetry_space_group_name_Hall 'P 2yb'
_symmetry_space_group_name_H-M 'P 1 21 1'
_atom_sites_solution_hydrogens geom
_atom_sites_solution_primary direct
_atom_sites_solution_secondary difmap
_audit_creation_method SHELXL-97
_cell_angle_alpha 90.00
_cell_angle_beta 92.28(3)
_cell_angle_gamma 90.00
_cell_formula_units_Z 2
_cell_length_a 8.4570(17)
_cell_length_b 5.4140(11)
_cell_length_c 12.125(2)
_cell_measurement_reflns_used 25
_cell_measurement_temperature 298(2)
_cell_measurement_theta_max 14
_cell_measurement_theta_min 10
_cell_volume 554.72(18)
_computing_cell_refinement 'CAD-4 Software (Enraf--Nonius, 1989)'
_computing_data_collection 'CAD-4 Software (Enraf--Nonius, 1989)'
_computing_data_reduction 'XCAD4 (Harms & Wocadlo, 1995)'
_computing_molecular_graphics 'SHELXTL (Sheldrick, 2008)'
_computing_publication_material 'SHELXTL (Sheldrick, 2008)'
_computing_structure_refinement 'SHELXL97 (Sheldrick, 2008)'
_computing_structure_solution 'SHELXS97 (Sheldrick, 2008)'
_diffrn_ambient_temperature 298(2)
_diffrn_measured_fraction_theta_full 0.998
_diffrn_measured_fraction_theta_max 0.998
_diffrn_measurement_device_type 'Enraf--Nonius CAD-4'
_diffrn_measurement_method \w/2\q
_diffrn_radiation_monochromator graphite
_diffrn_radiation_source 'fine-focus sealed tube'
_diffrn_radiation_type MoK\a
_diffrn_radiation_wavelength 0.71073
_diffrn_reflns_av_R_equivalents 0.0306
_diffrn_reflns_av_sigmaI/netI 0.0318
_diffrn_reflns_limit_h_max 10
_diffrn_reflns_limit_h_min 0
_diffrn_reflns_limit_k_max 6
_diffrn_reflns_limit_k_min -6
_diffrn_reflns_limit_l_max 14
_diffrn_reflns_limit_l_min -14
_diffrn_reflns_number 2187
_diffrn_reflns_theta_full 25.40
_diffrn_reflns_theta_max 25.40
_diffrn_reflns_theta_min 1.68
_diffrn_standards_decay_% 1
_diffrn_standards_interval_count 200
_diffrn_standards_interval_time 2
_diffrn_standards_number 3
_exptl_absorpt_coefficient_mu 0.129
_exptl_absorpt_correction_T_max 0.9872
_exptl_absorpt_correction_T_min 0.9622
_exptl_absorpt_correction_type psi-scan
_exptl_absorpt_process_details '(North <i>et al.</i>, 1968)'
_exptl_crystal_colour colorless
_exptl_crystal_density_diffrn 1.516
_exptl_crystal_density_method 'not measured'
_exptl_crystal_description spiculate
_exptl_crystal_F_000 260
_exptl_crystal_size_max 0.30
_exptl_crystal_size_mid 0.20
_exptl_crystal_size_min 0.10
_refine_diff_density_max 0.134
_refine_diff_density_min -0.165
_refine_ls_extinction_method none
_refine_ls_goodness_of_fit_ref 1.042
_refine_ls_hydrogen_treatment constr
_refine_ls_matrix_type full
_refine_ls_number_parameters 164
_refine_ls_number_reflns 1146
_refine_ls_number_restraints 1
_refine_ls_restrained_S_all 1.041
_refine_ls_R_factor_all 0.0371
_refine_ls_R_factor_gt 0.0320
_refine_ls_shift/su_max 0.000
_refine_ls_shift/su_mean 0.000
_refine_ls_structure_factor_coef Fsqd
_refine_ls_weighting_details 'calc w=1/[\s^2^(Fo^2^)+(0.0542P)^2^+0.0317P] where P=(Fo^2^+2Fc^2^)/3'
_refine_ls_weighting_scheme calc
_refine_ls_wR_factor_gt 0.0840
_refine_ls_wR_factor_ref 0.0882
_reflns_number_gt 1035
_reflns_number_total 1146
_reflns_threshold_expression I>2sigma(I)
_cod_data_source_file bq2275.cif
_cod_data_source_block I
_cod_original_sg_symbol_H-M 'P 21'
_cod_database_code 2229579
_cod_database_fobs_code 2229579

loop_
_symmetry_equiv_pos_as_xyz
'x, y, z'
'-x, y+1/2, -z'

loop_
_atom_site_type_symbol
_atom_site_label
_atom_site_fract_x
_atom_site_fract_y
_atom_site_fract_z
_atom_site_U_iso_or_equiv
_atom_site_adp_type
_atom_site_calc_flag
_atom_site_refinement_flags
_atom_site_occupancy
_atom_site_disorder_assembly
_atom_site_disorder_group
N N1 0.4481(2) 0.4288(4) 0.80667(14) 0.0340(5) Uani d . 1 . .
F F1 0.67849(18) 0.9724(4) 0.74993(14) 0.0589(5) Uani d . 1 . .
O O1 0.3504(3) 0.2067(5) 0.47974(15) 0.0642(6) Uani d . 1 . .
C C1 0.7743(3) 0.7947(5) 0.7942(2) 0.0409(6) Uani d . 1 . .
F F2 0.74809(18) 0.2564(4) 0.96110(13) 0.0595(5) Uani d . 1 . .
N N2 0.3697(2) 0.2386(5) 0.85061(16) 0.0424(5) Uani d . 1 . .
O O2 0.2160(2) -0.0844(5) 0.56720(16) 0.0613(6) Uani d . 1 . .
C C2 0.9334(3) 0.8063(6) 0.7754(2) 0.0500(7) Uani d . 1 . .
H H2B 0.9745 0.9332 0.7336 0.060 Uiso calc R 1 . .
N N3 0.3078(2) 0.1088(5) 0.76968(17) 0.0436(5) Uani d . 1 . .
C C3 1.0299(3) 0.6249(7) 0.8204(2) 0.0527(7) Uani d . 1 . .
H H3B 1.1377 0.6284 0.8080 0.063 Uiso calc R 1 . .
C C4 0.9699(3) 0.4388(7) 0.8831(2) 0.0517(7) Uani d . 1 . .
H H4A 1.0354 0.3168 0.9137 0.062 Uiso calc R 1 . .
C C5 0.8097(3) 0.4382(5) 0.89946(19) 0.0409(6) Uani d . 1 . .
C C6 0.7066(3) 0.6141(5) 0.85681(19) 0.0361(5) Uani d . 1 . .
C C7 0.5322(3) 0.6069(5) 0.87801(19) 0.0373(6) Uani d . 1 . .
H H7A 0.5179 0.5633 0.9546 0.045 Uiso calc R 1 . .
H H7B 0.4873 0.7699 0.8655 0.045 Uiso calc R 1 . .
C C8 0.4362(3) 0.4207(6) 0.69632(18) 0.0374(5) Uani d . 1 . .
H H8A 0.4792 0.5303 0.6466 0.045 Uiso calc R 1 . .
C C9 0.3472(3) 0.2167(5) 0.67313(19) 0.0368(6) Uani d . 1 . .
C C10 0.3059(3) 0.1160(6) 0.5631(2) 0.0438(6) Uani d . 1 . .
C C11 0.1788(5) -0.2037(8) 0.4633(3) 0.0797(11) Uani d . 1 . .
H H11A 0.1137 -0.3457 0.4753 0.120 Uiso calc R 1 . .
H H11B 0.2749 -0.2545 0.4304 0.120 Uiso calc R 1 . .
H H11C 0.1229 -0.0904 0.4149 0.120 Uiso calc R 1 . .

loop_
_atom_site_aniso_label
_atom_site_aniso_U_11
_atom_site_aniso_U_22
_atom_site_aniso_U_33
_atom_site_aniso_U_12
_atom_site_aniso_U_13
_atom_site_aniso_U_23
N1 0.0291(9) 0.0382(11) 0.0349(9) 0.0038(10) 0.0041(7) 0.0054(10)
F1 0.0558(9) 0.0504(10) 0.0709(10) 0.0116(9) 0.0070(8) 0.0213(9)
O1 0.0899(15) 0.0602(15) 0.0430(10) -0.0071(15) 0.0099(10) -0.0047(11)
C1 0.0411(13) 0.0375(15) 0.0441(13) 0.0042(12) 0.0002(10) -0.0002(12)
F2 0.0514(9) 0.0533(11) 0.0742(11) 0.0048(9) 0.0064(8) 0.0239(10)
N2 0.0395(10) 0.0474(14) 0.0406(11) -0.0038(11) 0.0050(9) 0.0102(11)
O2 0.0674(12) 0.0578(14) 0.0587(11) -0.0161(13) 0.0018(10) -0.0111(12)
C2 0.0450(14) 0.0477(17) 0.0580(15) -0.0094(14) 0.0106(12) -0.0005(15)
N3 0.0398(11) 0.0470(13) 0.0442(11) -0.0052(11) 0.0038(9) 0.0076(11)
C3 0.0364(13) 0.0589(19) 0.0630(17) -0.0032(15) 0.0059(12) -0.0071(16)
C4 0.0367(13) 0.0536(18) 0.0644(16) 0.0064(15) -0.0027(12) -0.0005(17)
C5 0.0380(12) 0.0394(15) 0.0451(12) 0.0027(13) 0.0018(10) 0.0046(13)
C6 0.0335(11) 0.0396(13) 0.0353(11) 0.0012(12) 0.0013(9) -0.0037(11)
C7 0.0361(11) 0.0383(14) 0.0377(11) 0.0041(12) 0.0033(9) -0.0012(11)
C8 0.0381(11) 0.0386(13) 0.0361(11) 0.0020(12) 0.0076(9) 0.0045(12)
C9 0.0316(10) 0.0386(14) 0.0403(12) 0.0033(11) 0.0042(9) 0.0014(12)
C10 0.0438(13) 0.0389(14) 0.0489(15) 0.0073(13) 0.0051(11) -0.0037(13)
C11 0.098(3) 0.068(3) 0.073(2) -0.016(2) -0.0032(19) -0.025(2)

loop_
_atom_type_symbol
_atom_type_description
_atom_type_scat_dispersion_real
_atom_type_scat_dispersion_imag
_atom_type_scat_source
C C 0.0033 0.0016 'International Tables Vol C Tables 4.2.6.8 and 6.1.1.4'
H H 0.0000 0.0000 'International Tables Vol C Tables 4.2.6.8 and 6.1.1.4'
N N 0.0061 0.0033 'International Tables Vol C Tables 4.2.6.8 and 6.1.1.4'
O O 0.0106 0.0060 'International Tables Vol C Tables 4.2.6.8 and 6.1.1.4'
F F 0.0171 0.0103 'International Tables Vol C Tables 4.2.6.8 and 6.1.1.4'

loop_
_geom_angle_atom_site_label_1
_geom_angle_atom_site_label_2
_geom_angle_atom_site_label_3
_geom_angle_site_symmetry_1
_geom_angle_site_symmetry_3
_geom_angle
_geom_angle_publ_flag
C8 N1 N2 . . 110.6(2) ?
C8 N1 C7 . . 129.0(2) ?
N2 N1 C7 . . 120.43(18) ?
F1 C1 C2 . . 118.4(3) ?
F1 C1 C6 . . 117.9(2) ?
C2 C1 C6 . . 123.7(3) ?
N3 N2 N1 . . 107.75(18) ?
C10 O2 C11 . . 116.1(3) ?
C1 C2 C3 . . 118.1(3) ?
C1 C2 H2B . . 120.9 ?
C3 C2 H2B . . 120.9 ?
N2 N3 C9 . . 108.2(2) ?
C4 C3 C2 . . 121.1(2) ?
C4 C3 H3B . . 119.4 ?
C2 C3 H3B . . 119.4 ?
C3 C4 C5 . . 118.0(3) ?
C3 C4 H4A . . 121.0 ?
C5 C4 H4A . . 121.0 ?
F2 C5 C6 . . 117.3(2) ?
F2 C5 C4 . . 118.9(2) ?
C6 C5 C4 . . 123.8(3) ?
C5 C6 C1 . . 115.3(2) ?
C5 C6 C7 . . 121.8(2) ?
C1 C6 C7 . . 122.9(2) ?
N1 C7 C6 . . 111.9(2) ?
N1 C7 H7A . . 109.2 ?
C6 C7 H7A . . 109.2 ?
N1 C7 H7B . . 109.2 ?
C6 C7 H7B . . 109.2 ?
H7A C7 H7B . . 107.9 ?
N1 C8 C9 . . 104.6(2) ?
N1 C8 H8A . . 127.7 ?
C9 C8 H8A . . 127.7 ?
C8 C9 N3 . . 108.9(2) ?
C8 C9 C10 . . 126.8(2) ?
N3 C9 C10 . . 124.3(2) ?
O1 C10 O2 . . 124.5(3) ?
O1 C10 C9 . . 122.8(3) ?
O2 C10 C9 . . 112.7(2) ?
O2 C11 H11A . . 109.5 ?
O2 C11 H11B . . 109.5 ?
H11A C11 H11B . . 109.5 ?
O2 C11 H11C . . 109.5 ?
H11A C11 H11C . . 109.5 ?
H11B C11 H11C . . 109.5 ?

loop_
_geom_bond_atom_site_label_1
_geom_bond_atom_site_label_2
_geom_bond_site_symmetry_2
_geom_bond_distance
_geom_bond_publ_flag
N1 C8 . 1.339(3) ?
N1 N2 . 1.346(3) ?
N1 C7 . 1.461(3) ?
F1 C1 . 1.355(3) ?
O1 C10 . 1.198(3) ?
C1 C2 . 1.375(4) ?
C1 C6 . 1.376(4) ?
F2 C5 . 1.353(3) ?
N2 N3 . 1.300(3) ?
O2 C10 . 1.327(4) ?
O2 C11 . 1.439(4) ?
C2 C3 . 1.376(5) ?
C2 H2B . 0.9300 ?
N3 C9 . 1.362(3) ?
C3 C4 . 1.372(4) ?
C3 H3B . 0.9300 ?
C4 C5 . 1.377(3) ?
C4 H4A . 0.9300 ?
C5 C6 . 1.378(4) ?
C6 C7 . 1.507(3) ?
C7 H7A . 0.9700 ?
C7 H7B . 0.9700 ?
C8 C9 . 1.360(4) ?
C8 H8A . 0.9300 ?
C9 C10 . 1.471(4) ?
C11 H11A . 0.9600 ?
C11 H11B . 0.9600 ?
C11 H11C . 0.9600 ?

loop_
_geom_hbond_atom_site_label_D
_geom_hbond_atom_site_label_H
_geom_hbond_atom_site_label_A
_geom_hbond_site_symmetry_A
_geom_hbond_distance_DH
_geom_hbond_distance_HA
_geom_hbond_distance_DA
_geom_hbond_angle_DHA
C7 H7B N3 1_565 0.97 2.62 3.538(4) 157
C8 H8A O1 2_656 0.93 2.35 3.243(3) 162

loop_
_geom_torsion_atom_site_label_1
_geom_torsion_atom_site_label_2
_geom_torsion_atom_site_label_3
_geom_torsion_atom_site_label_4
_geom_torsion_site_symmetry_1
_geom_torsion_site_symmetry_2
_geom_torsion_site_symmetry_3
_geom_torsion_site_symmetry_4
_geom_torsion
_geom_torsion_publ_flag
C8 N1 N2 N3 . . . . 0.0(3) ?
C7 N1 N2 N3 . . . . -179.3(2) ?
F1 C1 C2 C3 . . . . -179.8(2) ?
C6 C1 C2 C3 . . . . 1.1(4) ?
N1 N2 N3 C9 . . . . 0.1(3) ?
C1 C2 C3 C4 . . . . -0.7(5) ?
C2 C3 C4 C5 . . . . 0.3(4) ?
C3 C4 C5 F2 . . . . 180.0(2) ?
C3 C4 C5 C6 . . . . -0.3(4) ?
F2 C5 C6 C1 . . . . -179.7(2) ?
C4 C5 C6 C1 . . . . 0.6(4) ?
F2 C5 C6 C7 . . . . 0.4(4) ?
C4 C5 C6 C7 . . . . -179.3(3) ?
F1 C1 C6 C5 . . . . 179.9(2) ?
C2 C1 C6 C5 . . . . -1.0(4) ?
F1 C1 C6 C7 . . . . -0.2(4) ?
C2 C1 C6 C7 . . . . 178.9(3) ?
C8 N1 C7 C6 . . . . -59.3(3) ?
N2 N1 C7 C6 . . . . 119.9(2) ?
C5 C6 C7 N1 . . . . -79.4(3) ?
C1 C6 C7 N1 . . . . 100.6(3) ?
N2 N1 C8 C9 . . . . -0.2(3) ?
C7 N1 C8 C9 . . . . 179.1(2) ?
N1 C8 C9 N3 . . . . 0.2(3) ?
N1 C8 C9 C10 . . . . -176.5(2) ?
N2 N3 C9 C8 . . . . -0.2(3) ?
N2 N3 C9 C10 . . . . 176.6(2) ?
C11 O2 C10 O1 . . . . 3.4(4) ?
C11 O2 C10 C9 . . . . -176.1(3) ?
C8 C9 C10 O1 . . . . 1.0(4) ?
N3 C9 C10 O1 . . . . -175.3(3) ?
C8 C9 C10 O2 . . . . -179.4(2) ?
N3 C9 C10 O2 . . . . 4.3(3) ?

loop_
_cod_related_entry_id
_cod_related_entry_database
_cod_related_entry_code
1 ChemSpider 11587358
